data_1515181
loop_
_publ_author_name
'Li, Bao-Sheng'
'Yang, Bin-Miao'
'Wang, Shao-Hua'
'Zhang, Yong-Qiang'
'Cao, Xiao-Ping'
'Tu, Yong-Qiang'

_publ_section_title
;
 Copper(i)-catalyzed intramolecular [2 + 2] cycloaddition of
 1,6-enyne-derived ketenimine: an efficient construction of strained and
 bridged 7-substituted-3-heterobicyclo[3.1.1]heptan-6-one
;
_journal_issue 6
_journal_name_full 'Chemical Science'
_journal_page_first 1975
_journal_paper_doi 10.1039/c2sc20109g
_journal_volume 3
_journal_year 2012
_chemical_formula_sum 'C16 H18 O2 S2'
_chemical_formula_weight 306.42
_chemical_name_systematic
;
?
;
_space_group_IT_number 14
_symmetry_cell_setting monoclinic
_symmetry_space_group_name_Hall '-P 2ybc'
_symmetry_space_group_name_H-M 'P 1 21/c 1'
_atom_sites_solution_hydrogens geom
_atom_sites_solution_primary direct
_atom_sites_solution_secondary difmap
_audit_creation_method SHELXL-97
_cell_angle_alpha 90.00
_cell_angle_beta 92.518(3)
_cell_angle_gamma 90.00
_cell_formula_units_Z 4
_cell_length_a 7.089(2)
_cell_length_b 15.631(5)
_cell_length_c 13.579(4)
_cell_measurement_reflns_used 4758
_cell_measurement_temperature 296(2)
_cell_measurement_theta_max 28.20
_cell_measurement_theta_min 2.61
_cell_volume 1503.2(8)
_computing_cell_refinement 'Bruker SAINT'
_computing_data_collection 'Bruker APEX2'
_computing_data_reduction 'Bruker SAINT'
_computing_molecular_graphics 'Bruker SHELXTL'
_computing_publication_material 'Bruker SHELXTL'
_computing_structure_refinement 'SHELXL-97 (Sheldrick, 2008)'
_computing_structure_solution 'SHELXS-97 (Sheldrick, 2008)'
_diffrn_ambient_temperature 296(2)
_diffrn_measured_fraction_theta_full 0.997
_diffrn_measured_fraction_theta_max 0.997
_diffrn_measurement_device_type 'Bruker APEX-II CCD'
_diffrn_measurement_method '\f and \w scans'
_diffrn_radiation_monochromator graphite
_diffrn_radiation_source 'fine-focus sealed tube'
_diffrn_radiation_type MoK\a
_diffrn_radiation_wavelength 0.71073
_diffrn_reflns_av_R_equivalents 0.0255
_diffrn_reflns_av_sigmaI/netI 0.0252
_diffrn_reflns_limit_h_max 8
_diffrn_reflns_limit_h_min -8
_diffrn_reflns_limit_k_max 18
_diffrn_reflns_limit_k_min -15
_diffrn_reflns_limit_l_max 16
_diffrn_reflns_limit_l_min -15
_diffrn_reflns_number 10095
_diffrn_reflns_theta_full 25.49
_diffrn_reflns_theta_max 25.49
_diffrn_reflns_theta_min 2.61
_exptl_absorpt_coefficient_mu 0.352
_exptl_absorpt_correction_T_max 0.9361
_exptl_absorpt_correction_T_min 0.9233
_exptl_absorpt_correction_type multi-scan
_exptl_absorpt_process_details SADABS
_exptl_crystal_colour colorless
_exptl_crystal_density_diffrn 1.354
_exptl_crystal_density_method 'not measured'
_exptl_crystal_description block
_exptl_crystal_F_000 648
_exptl_crystal_size_max 0.23
_exptl_crystal_size_mid 0.21
_exptl_crystal_size_min 0.19
_refine_diff_density_max 0.225
_refine_diff_density_min -0.237
_refine_diff_density_rms 0.041
_refine_ls_extinction_coef 0.053(5)
_refine_ls_extinction_expression Fc^*^=kFc[1+0.001xFc^2^\l^3^/sin(2\q)]^-1/4^
_refine_ls_extinction_method SHELXL
_refine_ls_goodness_of_fit_ref 1.026
_refine_ls_hydrogen_treatment constr
_refine_ls_matrix_type full
_refine_ls_number_parameters 182
_refine_ls_number_reflns 2787
_refine_ls_number_restraints 0
_refine_ls_restrained_S_all 1.026
_refine_ls_R_factor_all 0.0463
_refine_ls_R_factor_gt 0.0359
_refine_ls_shift/su_max 0.000
_refine_ls_shift/su_mean 0.000
_refine_ls_structure_factor_coef Fsqd
_refine_ls_weighting_details 'calc w=1/[\s^2^(Fo^2^)+(0.1000P)^2^+0.0637P] where P=(Fo^2^+2Fc^2^)/3'
_refine_ls_weighting_scheme calc
_refine_ls_wR_factor_gt 0.1187
_refine_ls_wR_factor_ref 0.1346
_reflns_number_gt 2325
_reflns_number_total 2787
_reflns_threshold_expression >2sigma(I)
_cod_data_source_file c2sc20109g.txt
_cod_data_source_block p21c1
_cod_depositor_comments
;
The following automatic conversions were performed:

'_symmetry_cell_setting' value 'Monoclinic' changed to 'monoclinic'
according to
/usr/data/users/saulius/automatic-downloads/retrospective/RSC/lib/dictionaries/cif_core.dic
dictionary named 'cif_core.dic' version 2.4.2 from 2011-04-26.

Automatic conversion script
Id: cif_fix_values 2281 2013-09-26 08:29:07Z andrius 
;
_cod_original_cell_volume 1503.3(7)
_cod_original_sg_symbol_H-M P2(1)/c
_cod_database_code 1515181

loop_
_symmetry_equiv_pos_as_xyz
'x, y, z'
'-x, y+1/2, -z+1/2'
'-x, -y, -z'
'x, -y-1/2, z-1/2'

loop_
_atom_site_label
_atom_site_type_symbol
_atom_site_fract_x
_atom_site_fract_y
_atom_site_fract_z
_atom_site_U_iso_or_equiv
_atom_site_adp_type
_atom_site_occupancy
_atom_site_symmetry_multiplicity
_atom_site_calc_flag
_atom_site_refinement_flags
C1 C 0.6236(3) 0.53642(13) 0.31549(16) 0.0460(5) Uani 1 1 d .
H1 H 0.6351 0.5225 0.3821 0.055 Uiso 1 1 calc R
C2 C 0.7428(3) 0.59677(15) 0.27767(18) 0.0545(6) Uani 1 1 d .
H2 H 0.8337 0.6230 0.3189 0.065 Uiso 1 1 calc R
C3 C 0.7280(3) 0.61826(15) 0.18001(19) 0.0628(7) Uani 1 1 d .
H3 H 0.8076 0.6593 0.1548 0.075 Uiso 1 1 calc R
C4 C 0.5938(4) 0.57841(18) 0.1191(2) 0.0735(8) Uani 1 1 d .
H4 H 0.5846 0.5918 0.0524 0.088 Uiso 1 1 calc R
C5 C 0.4727(3) 0.51844(16) 0.15729(17) 0.0588(6) Uani 1 1 d .
H5 H 0.3807 0.4929 0.1161 0.071 Uiso 1 1 calc R
C6 C 0.4870(2) 0.49620(12) 0.25562(14) 0.0375(4) Uani 1 1 d .
C7 C 0.3557(2) 0.42900(11) 0.29378(13) 0.0341(4) Uani 1 1 d .
H7 H 0.3618 0.3748 0.2579 0.041 Uiso 1 1 calc R
C8 C 0.3570(3) 0.41681(12) 0.40754(13) 0.0402(5) Uani 1 1 d .
H8 H 0.4770 0.4264 0.4444 0.048 Uiso 1 1 calc R
C9 C 0.2147(3) 0.48887(12) 0.40622(14) 0.0392(4) Uani 1 1 d .
C10 C 0.1484(2) 0.46254(11) 0.30268(13) 0.0343(4) Uani 1 1 d .
H10 H 0.1067 0.5084 0.2575 0.041 Uiso 1 1 calc R
C11 C 0.0124(2) 0.38604(11) 0.31385(13) 0.0350(4) Uani 1 1 d .
H11 H -0.0815 0.4018 0.3615 0.042 Uiso 1 1 calc R
C12 C 0.2502(3) 0.33395(12) 0.42907(15) 0.0472(5) Uani 1 1 d .
H12A H 0.3397 0.2873 0.4373 0.057 Uiso 1 1 calc R
H12B H 0.1858 0.3403 0.4902 0.057 Uiso 1 1 calc R
C13 C -0.0914(2) 0.36041(12) 0.21786(13) 0.0360(4) Uani 1 1 d .
H13 H -0.1760 0.4078 0.1990 0.043 Uiso 1 1 calc R
C14 C -0.1204(3) 0.33324(16) 0.02039(16) 0.0558(6) Uani 1 1 d .
H14A H -0.1941 0.3855 0.0172 0.067 Uiso 1 1 calc R
H14B H -0.0615 0.3266 -0.0423 0.067 Uiso 1 1 calc R
C15 C -0.2516(3) 0.25875(16) 0.03464(18) 0.0581(6) Uani 1 1 d .
H15A H -0.3343 0.2529 -0.0238 0.070 Uiso 1 1 calc R
H15B H -0.1771 0.2068 0.0411 0.070 Uiso 1 1 calc R
C16 C -0.3709(3) 0.26692(16) 0.12316(17) 0.0584(6) Uani 1 1 d .
H16A H -0.4592 0.2195 0.1231 0.070 Uiso 1 1 calc R
H16B H -0.4440 0.3193 0.1170 0.070 Uiso 1 1 calc R
O1 O 0.1801(2) 0.54673(10) 0.46020(11) 0.0552(4) Uani 1 1 d .
O2 O 0.11568(18) 0.31375(8) 0.35141(10) 0.0432(4) Uani 1 1 d .
S1 S 0.06282(7) 0.34397(4) 0.11688(4) 0.0519(2) Uani 1 1 d .
S2 S -0.23871(8) 0.26831(4) 0.24001(4) 0.0549(2) Uani 1 1 d .

loop_
_atom_site_aniso_label
_atom_site_aniso_U_11
_atom_site_aniso_U_22
_atom_site_aniso_U_33
_atom_site_aniso_U_23
_atom_site_aniso_U_13
_atom_site_aniso_U_12
C1 0.0392(10) 0.0531(12) 0.0460(11) -0.0085(9) 0.0046(8) -0.0040(8)
C2 0.0415(11) 0.0525(13) 0.0701(15) -0.0124(11) 0.0079(10) -0.0071(9)
C3 0.0530(13) 0.0499(13) 0.0861(18) 0.0154(12) 0.0118(12) -0.0068(10)
C4 0.0799(17) 0.0800(18) 0.0603(16) 0.0285(13) 0.0000(13) -0.0124(14)
C5 0.0612(14) 0.0638(15) 0.0503(13) 0.0118(11) -0.0096(11) -0.0122(11)
C6 0.0340(9) 0.0373(10) 0.0412(10) -0.0026(8) 0.0021(8) 0.0062(7)
C7 0.0321(9) 0.0345(9) 0.0354(9) -0.0041(7) -0.0028(7) 0.0032(7)
C8 0.0390(10) 0.0435(11) 0.0374(10) 0.0001(8) -0.0064(8) -0.0025(8)
C9 0.0425(10) 0.0378(10) 0.0373(10) -0.0031(8) 0.0026(8) -0.0054(8)
C10 0.0347(9) 0.0322(9) 0.0358(9) -0.0013(7) -0.0004(7) 0.0043(7)
C11 0.0342(9) 0.0352(10) 0.0355(9) -0.0021(7) 0.0013(7) 0.0040(7)
C12 0.0509(11) 0.0436(11) 0.0456(12) 0.0071(9) -0.0140(9) -0.0032(9)
C13 0.0294(8) 0.0405(10) 0.0382(10) -0.0036(8) 0.0022(7) 0.0009(7)
C14 0.0480(12) 0.0808(16) 0.0387(12) -0.0127(10) 0.0014(9) -0.0076(11)
C15 0.0530(13) 0.0665(15) 0.0540(13) -0.0205(11) -0.0064(10) -0.0050(11)
C16 0.0465(12) 0.0719(16) 0.0559(13) -0.0089(11) -0.0060(10) -0.0197(11)
O1 0.0693(10) 0.0487(9) 0.0480(9) -0.0169(7) 0.0062(7) -0.0013(7)
O2 0.0462(7) 0.0346(7) 0.0477(8) 0.0032(6) -0.0109(6) -0.0015(6)
S1 0.0339(3) 0.0786(5) 0.0435(4) -0.0183(2) 0.0049(2) -0.0052(2)
S2 0.0553(4) 0.0600(4) 0.0488(4) 0.0035(2) -0.0034(3) -0.0204(3)

loop_
_atom_type_symbol
_atom_type_description
_atom_type_scat_dispersion_real
_atom_type_scat_dispersion_imag
_atom_type_scat_source
C C 0.0033 0.0016 'International Tables Vol C Tables 4.2.6.8 and 6.1.1.4'
H H 0.0000 0.0000 'International Tables Vol C Tables 4.2.6.8 and 6.1.1.4'
O O 0.0106 0.0060 'International Tables Vol C Tables 4.2.6.8 and 6.1.1.4'
S S 0.1246 0.1234 'International Tables Vol C Tables 4.2.6.8 and 6.1.1.4'

loop_
_geom_angle_atom_site_label_1
_geom_angle_atom_site_label_2
_geom_angle_atom_site_label_3
_geom_angle
C2 C1 C6 121.0(2)
C2 C1 H1 119.5
C6 C1 H1 119.5
C3 C2 C1 120.4(2)
C3 C2 H2 119.8
C1 C2 H2 119.8
C2 C3 C4 119.4(2)
C2 C3 H3 120.3
C4 C3 H3 120.3
C3 C4 C5 120.2(2)
C3 C4 H4 119.9
C5 C4 H4 119.9
C6 C5 C4 120.8(2)
C6 C5 H5 119.6
C4 C5 H5 119.6
C5 C6 C1 118.22(19)
C5 C6 C7 119.16(17)
C1 C6 C7 122.62(18)
C6 C7 C8 116.68(15)
C6 C7 C10 112.79(14)
C8 C7 C10 85.93(13)
C6 C7 H7 112.9
C8 C7 H7 112.9
C10 C7 H7 112.9
C9 C8 C12 107.26(16)
C9 C8 C7 85.54(13)
C12 C8 C7 108.13(15)
C9 C8 H8 117.1
C12 C8 H8 117.1
C7 C8 H8 117.1
O1 C9 C8 135.30(18)
O1 C9 C10 135.10(19)
C8 C9 C10 89.33(14)
C9 C10 C11 106.69(14)
C9 C10 C7 84.79(13)
C11 C10 C7 109.81(14)
C9 C10 H10 117.0
C11 C10 H10 117.0
C7 C10 H10 117.0
O2 C11 C13 108.57(14)
O2 C11 C10 109.54(14)
C13 C11 C10 113.53(15)
O2 C11 H11 108.4
C13 C11 H11 108.4
C10 C11 H11 108.4
O2 C12 C8 111.43(15)
O2 C12 H12A 109.3
C8 C12 H12A 109.3
O2 C12 H12B 109.3
C8 C12 H12B 109.3
H12A C12 H12B 108.0
C11 C13 S1 113.65(12)
C11 C13 S2 109.12(13)
S1 C13 S2 112.65(10)
C11 C13 H13 107.0
S1 C13 H13 107.0
S2 C13 H13 107.0
C15 C14 S1 113.91(16)
C15 C14 H14A 108.8
S1 C14 H14A 108.8
C15 C14 H14B 108.8
S1 C14 H14B 108.8
H14A C14 H14B 107.7
C16 C15 C14 114.11(19)
C16 C15 H15A 108.7
C14 C15 H15A 108.7
C16 C15 H15B 108.7
C14 C15 H15B 108.7
H15A C15 H15B 107.6
C15 C16 S2 114.46(16)
C15 C16 H16A 108.6
S2 C16 H16A 108.6
C15 C16 H16B 108.6
S2 C16 H16B 108.6
H16A C16 H16B 107.6
C12 O2 C11 113.87(14)
C13 S1 C14 97.10(10)
C16 S2 C13 98.30(10)

loop_
_geom_bond_atom_site_label_1
_geom_bond_atom_site_label_2
_geom_bond_distance
C1 C2 1.380(3)
C1 C6 1.388(3)
C1 H1 0.9300
C2 C3 1.368(3)
C2 H2 0.9300
C3 C4 1.381(4)
C3 H3 0.9300
C4 C5 1.387(3)
C4 H4 0.9300
C5 C6 1.379(3)
C5 H5 0.9300
C6 C7 1.510(3)
C7 C8 1.556(2)
C7 C10 1.570(2)
C7 H7 0.9800
C8 C9 1.511(3)
C8 C12 1.535(3)
C8 H8 0.9800
C9 O1 1.196(2)
C9 C10 1.520(2)
C10 C11 1.548(2)
C10 H10 0.9800
C11 O2 1.428(2)
C11 C13 1.522(2)
C11 H11 0.9800
C12 O2 1.426(2)
C12 H12A 0.9700
C12 H12B 0.9700
C13 S1 1.8091(19)
C13 S2 1.8115(19)
C13 H13 0.9800
C14 C15 1.508(3)
C14 S1 1.812(2)
C14 H14A 0.9700
C14 H14B 0.9700
C15 C16 1.505(3)
C15 H15A 0.9700
C15 H15B 0.9700
C16 S2 1.807(2)
C16 H16A 0.9700
C16 H16B 0.9700

loop_
_geom_torsion_atom_site_label_1
_geom_torsion_atom_site_label_2
_geom_torsion_atom_site_label_3
_geom_torsion_atom_site_label_4
_geom_torsion
C6 C1 C2 C3 0.1(3)
C1 C2 C3 C4 -0.6(4)
C2 C3 C4 C5 1.3(4)
C3 C4 C5 C6 -1.5(4)
C4 C5 C6 C1 1.0(3)
C4 C5 C6 C7 -178.5(2)
C2 C1 C6 C5 -0.3(3)
C2 C1 C6 C7 179.14(18)
C5 C6 C7 C8 -170.75(18)
C1 C6 C7 C8 9.8(3)
C5 C6 C7 C10 -73.6(2)
C1 C6 C7 C10 106.96(19)
C6 C7 C8 C9 85.72(16)
C10 C7 C8 C9 -27.78(12)
C6 C7 C8 C12 -167.56(15)
C10 C7 C8 C12 78.94(16)
C12 C8 C9 O1 106.8(3)
C7 C8 C9 O1 -145.6(2)
C12 C8 C9 C10 -78.90(16)
C7 C8 C9 C10 28.71(13)
O1 C9 C10 C11 -105.0(2)
C8 C9 C10 C11 80.67(15)
O1 C9 C10 C7 145.9(2)
C8 C9 C10 C7 -28.47(13)
C6 C7 C10 C9 -89.63(16)
C8 C7 C10 C9 27.65(12)
C6 C7 C10 C11 164.48(14)
C8 C7 C10 C11 -78.23(15)
C9 C10 C11 O2 -67.52(18)
C7 C10 C11 O2 22.89(19)
C9 C10 C11 C13 170.94(15)
C7 C10 C11 C13 -98.65(17)
C9 C8 C12 O2 64.9(2)
C7 C8 C12 O2 -26.0(2)
O2 C11 C13 S1 -70.72(17)
C10 C11 C13 S1 51.35(18)
O2 C11 C13 S2 55.91(17)
C10 C11 C13 S2 177.99(12)
S1 C14 C15 C16 65.9(2)
C14 C15 C16 S2 -64.0(3)
C8 C12 O2 C11 -41.8(2)
C13 C11 O2 C12 167.18(15)
C10 C11 O2 C12 42.7(2)
C11 C13 S1 C14 -171.23(14)
S2 C13 S1 C14 64.01(12)
C15 C14 S1 C13 -61.39(18)
C15 C16 S2 C13 58.30(19)
C11 C13 S2 C16 169.85(14)
S1 C13 S2 C16 -62.94(12)
